data_7020120
loop_
_publ_author_name
'Yin, Zhendong'
'Tam, Anthony Yiu-Yan'
'Wong, Keith Man-Chung'
'Tao, Chi-Hang'
'Li, Bao'
'Poon, Chun-Ting'
'Wu, Lixin'
'Yam, Vivian Wing-Wah'

_publ_section_title
;
 Functionalized BODIPY with various sensory units--a versatile
 colorimetric and luminescent probe for pH and ions.
;
_journal_issue 37
_journal_name_full 'Dalton transactions (Cambridge, England : 2003)'
_journal_page_first 11340
_journal_page_last 11350
_journal_paper_doi 10.1039/c2dt30446e
_journal_volume 41
_journal_year 2012
_chemical_formula_sum 'C34 H38 B F2 N3 O5'
_chemical_formula_weight 617.480
_space_group_IT_number 2
_symmetry_Int_Tables_number 2
_symmetry_space_group_name_Hall '-P 1'
_symmetry_space_group_name_H-M 'P -1'
_audit_creation_date 11-01-18
_audit_creation_method 'Created with Diamond (www.crystalimpact.com)'
_audit_update_record 11-01-18
_cell_angle_alpha 70.34(3)
_cell_angle_beta 88.71(3)
_cell_angle_gamma 88.86(3)
_cell_formula_units_Z 2
_cell_length_a 10.291(2)
_cell_length_b 12.539(3)
_cell_length_c 12.846(3)
_cell_volume 1560.5(7)
_refine_ls_R_factor_all 0.128
_cod_data_source_file c2dt30446e.txt
_cod_data_source_block shelxl
_cod_depositor_comments
;
 Changing the _geom_angle_atom_site_symbol_1, _geom_angle_atom_site_symbol_2,
 _geom_angle_atom_site_symbol_3, _geom_bond_atom_site_symbol_1,
 _geom_bond_atom_site_symbol_2 tags to the _geom_angle_atom_site_label_1,
 _geom_angle_atom_site_label_2, _geom_angle_atom_site_label_3,
 _geom_bond_atom_site_label_1, _geom_bond_atom_site_label_2 tags.

 Antanas Vaitkus,
 2017-01-29
;
_cod_original_cell_volume 1560.5(5)
_cod_original_sg_symbol_Hall -P_1
_cod_database_code 7020120

loop_
_symmetry_equiv_pos_site_id
_symmetry_equiv_pos_as_xyz
1 'x, y, z'
2 '-x, -y, -z'

loop_
_atom_site_aniso_label
_atom_site_aniso_U_11
_atom_site_aniso_U_22
_atom_site_aniso_U_33
_atom_site_aniso_U_12
_atom_site_aniso_U_13
_atom_site_aniso_U_23
B1 0.0482(15) 0.0449(16) 0.0460(15) 0.0051(13) 0.0043(12) -0.0188(13)
C1 0.0400(12) 0.0591(16) 0.0580(15) 0.0063(12) 0.0034(11) -0.0280(13)
C2 0.0578(16) 0.085(2) 0.125(3) -0.0279(15) 0.0362(17) -0.070(2)
C3 0.0622(17) 0.0725(19) 0.124(3) -0.0210(15) 0.0375(17) -0.066(2)
C4 0.0375(12) 0.0468(14) 0.0561(14) 0.0045(10) 0.0011(10) -0.0213(12)
C5 0.0423(12) 0.0511(15) 0.0751(17) -0.0035(11) 0.0057(12) -0.0315(14)
C6 0.0543(14) 0.0479(14) 0.0640(16) 0.0040(12) 0.0031(12) -0.0305(13)
C7 0.0400(12) 0.0418(13) 0.0552(15) -0.0012(10) 0.0023(10) -0.0230(12)
C8 0.0418(12) 0.0461(14) 0.0559(15) 0.0063(11) -0.0014(11) -0.0226(12)
C9 0.0573(15) 0.0565(16) 0.0668(18) 0.0105(13) -0.0105(13) -0.0216(14)
C10 0.0762(18) 0.0555(17) 0.0607(17) 0.0104(14) -0.0189(14) -0.0132(14)
C11 0.0664(16) 0.0500(15) 0.0500(15) -0.0030(12) -0.0051(12) -0.0198(13)
C12 0.091(2) 0.0642(18) 0.0463(15) -0.0063(15) 0.0038(14) -0.0163(14)
C13 0.0409(12) 0.0424(13) 0.0505(14) 0.0023(10) 0.0073(10) -0.0190(12)
C14 0.0514(14) 0.0518(15) 0.0535(15) 0.0032(11) 0.0118(11) -0.0178(13)
C15 0.0556(14) 0.0516(15) 0.0519(15) 0.0061(12) 0.0059(12) -0.0111(12)
C16 0.0473(13) 0.0394(13) 0.0473(13) 0.0036(10) 0.0015(11) -0.0151(11)
C17 0.0483(13) 0.0443(14) 0.0505(14) 0.0052(11) 0.0048(11) -0.0149(12)
C18 0.0492(13) 0.0384(13) 0.0494(13) 0.0013(11) 0.0046(11) -0.0120(11)
C19 0.0448(12) 0.0341(12) 0.0495(13) 0.0019(10) 0.0007(11) -0.0136(11)
C20 0.0484(13) 0.0451(14) 0.0487(14) 0.0090(11) -0.0062(11) -0.0129(11)
C21 0.0516(14) 0.0537(15) 0.0444(13) 0.0112(11) 0.0021(11) -0.0137(12)
C22 0.0454(12) 0.0384(13) 0.0522(14) 0.0041(10) 0.0003(11) -0.0145(11)
C23 0.0504(13) 0.0512(15) 0.0500(14) 0.0088(11) -0.0091(11) -0.0142(12)
C24 0.0525(13) 0.0459(14) 0.0467(13) 0.0014(11) 0.0028(11) -0.0139(11)
C25 0.0477(13) 0.0541(16) 0.0691(17) 0.0067(12) -0.0062(12) -0.0200(14)
C26 0.0651(16) 0.0475(16) 0.0637(17) 0.0121(13) -0.0121(13) -0.0191(13)
C27 0.0709(17) 0.0471(15) 0.0643(17) 0.0027(13) 0.0060(13) -0.0158(13)
C28 0.0691(16) 0.0465(15) 0.0493(15) 0.0016(12) 0.0025(12) -0.0140(12)
C29 0.0542(14) 0.0444(14) 0.0699(17) 0.0008(11) -0.0004(12) -0.0252(13)
C30 0.0495(14) 0.0562(16) 0.0720(17) 0.0053(12) 0.0016(12) -0.0363(14)
C31 0.0592(15) 0.0684(18) 0.0588(16) -0.0058(13) 0.0098(13) -0.0373(15)
C32 0.0645(16) 0.0699(18) 0.0598(16) 0.0007(14) -0.0040(13) -0.0309(15)
C33 0.0523(14) 0.0684(18) 0.0584(16) 0.0067(13) 0.0024(12) -0.0157(14)
C34 0.0474(13) 0.0482(15) 0.0633(16) 0.0019(11) 0.0059(12) -0.0098(13)
F1 0.1001(11) 0.0665(10) 0.0573(9) 0.0264(8) -0.0004(8) -0.0324(8)
F2 0.0464(8) 0.0765(11) 0.0681(10) -0.0092(7) 0.0069(7) -0.0049(8)
N1 0.0490(11) 0.0446(11) 0.0443(11) 0.0015(9) 0.0005(9) -0.0149(10)
N2 0.0413(10) 0.0396(11) 0.0452(11) 0.0023(8) 0.0047(8) -0.0147(9)
N3 0.0452(11) 0.0506(12) 0.0546(12) 0.0090(9) -0.0003(9) -0.0132(10)
O1 0.0496(10) 0.0860(15) 0.0867(13) 0.0013(9) 0.0159(9) -0.0492(12)
O2 0.0919(13) 0.0442(10) 0.0574(11) 0.0109(9) -0.0084(9) -0.0185(9)
O3 0.0627(10) 0.0560(11) 0.0615(11) -0.0086(8) 0.0073(8) -0.0279(9)
O4 0.0485(9) 0.0656(11) 0.0594(11) 0.0048(8) 0.0057(8) -0.0242(9)
O5 0.0615(10) 0.0572(11) 0.0555(10) 0.0053(8) -0.0010(8) -0.0229(9)

loop_
_atom_site_label
_atom_site_type_symbol
_atom_site_fract_x
_atom_site_fract_y
_atom_site_fract_z
_atom_site_occupancy
_atom_site_symmetry_multiplicity
_atom_site_Wyckoff_symbol
_atom_site_calc_flag
_atom_site_thermal_displace_type
_atom_site_U_iso_or_equiv
B1 B -0.1057(3) 0.6598(2) 0.0705(2) 1.000 2 i d Uani 0.0456(6)
C1 C -0.6801(2) 0.7698(2) 0.3598(2) 1.000 2 i d Uani 0.0504(6)
C2 C -0.6735(3) 0.6748(3) 0.3297(3) 1.000 2 i d Uani 0.0809(10)
H2 H -0.7434 0.6257 0.3446 1.000 2 i calc Uiso 0.09700
C3 C -0.5634(3) 0.6517(2) 0.2772(3) 1.000 2 i d Uani 0.0781(9)
H3 H -0.5594 0.5863 0.2582 1.000 2 i calc Uiso 0.09400
C4 C -0.4596(2) 0.7237(2) 0.2526(2) 1.000 2 i d Uani 0.0459(6)
C5 C -0.4676(2) 0.8192(2) 0.2834(2) 1.000 2 i d Uani 0.0536(6)
H5 H -0.3988 0.8696 0.2670 1.000 2 i calc Uiso 0.06400
C6 C -0.5766(2) 0.8408(2) 0.3384(2) 1.000 2 i d Uani 0.0526(6)
H6 H -0.5795 0.9040 0.3609 1.000 2 i calc Uiso 0.06300
C7 C -0.3437(2) 0.7001(2) 0.1924(2) 1.000 2 i d Uani 0.0440(5)
C8 C -0.3233(2) 0.7643(2) 0.0818(2) 1.000 2 i d Uani 0.0466(6)
C9 C -0.3971(2) 0.8532(2) 0.0105(2) 1.000 2 i d Uani 0.0600(7)
H9 H -0.4739 0.8839 0.0285 1.000 2 i calc Uiso 0.07200
C10 C -0.3350(3) 0.8865(2) -0.0908(2) 1.000 2 i d Uani 0.0656(7)
H10 H -0.3627 0.9437 -0.1540 1.000 2 i calc Uiso 0.07900
C11 C -0.2230(2) 0.8197(2) -0.0826(2) 1.000 2 i d Uani 0.0546(6)
C12 C -0.1242(3) 0.8228(2) -0.1701(2) 1.000 2 i d Uani 0.0678(8)
H12A H -0.0394 0.8092 -0.1383 1.000 2 i calc Uiso 0.10200
H12B H -0.1267 0.8958 -0.2269 1.000 2 i calc Uiso 0.10200
H12C H -0.1430 0.7653 -0.2014 1.000 2 i calc Uiso 0.10200
C13 C -0.2551(2) 0.6162(2) 0.2465(2) 1.000 2 i d Uani 0.0439(5)
C14 C -0.2483(2) 0.5469(2) 0.3579(2) 1.000 2 i d Uani 0.0525(6)
H14 H -0.3106 0.5429 0.4126 1.000 2 i calc Uiso 0.06300
C15 C -0.1347(2) 0.4867(2) 0.3720(2) 1.000 2 i d Uani 0.0548(6)
H15 H -0.1056 0.4345 0.4379 1.000 2 i calc Uiso 0.06600
C16 C -0.0687(2) 0.5180(2) 0.2682(2) 1.000 2 i d Uani 0.0446(5)
C17 C 0.0566(2) 0.4819(2) 0.2400(2) 1.000 2 i d Uani 0.0481(6)
H17 H 0.0766 0.4974 0.1654 1.000 2 i calc Uiso 0.05800
C18 C 0.1461(2) 0.4280(2) 0.3128(2) 1.000 2 i d Uani 0.0465(6)
H18 H 0.1223 0.4089 0.3871 1.000 2 i calc Uiso 0.05600
C19 C 0.2769(2) 0.3956(2) 0.2894(2) 1.000 2 i d Uani 0.0430(5)
C20 C 0.3250(2) 0.4128(2) 0.1824(2) 1.000 2 i d Uani 0.0482(6)
H20 H 0.2702 0.4445 0.1230 1.000 2 i calc Uiso 0.05800
C21 C 0.4501(2) 0.3845(2) 0.1621(2) 1.000 2 i d Uani 0.0508(6)
H21 H 0.4779 0.3979 0.0895 1.000 2 i calc Uiso 0.06100
C22 C 0.5371(2) 0.3358(2) 0.2484(2) 1.000 2 i d Uani 0.0456(6)
C23 C 0.4886(2) 0.3158(2) 0.3567(2) 1.000 2 i d Uani 0.0512(6)
H23 H 0.5419 0.2817 0.4166 1.000 2 i calc Uiso 0.06100
C24 C 0.3631(2) 0.3463(2) 0.3747(2) 1.000 2 i d Uani 0.0489(6)
H24 H 0.3347 0.3334 0.4471 1.000 2 i calc Uiso 0.05900
C25 C 0.7444(2) 0.2405(2) 0.3196(2) 1.000 2 i d Uani 0.0571(6)
H25A H 0.7381 0.2710 0.3796 1.000 2 i calc Uiso 0.06900
H25B H 0.8345 0.2451 0.2947 1.000 2 i calc Uiso 0.06900
C26 C 0.7050(3) 0.1176(2) 0.3623(2) 1.000 2 i d Uani 0.0587(7)
H26A H 0.6112 0.1119 0.3622 1.000 2 i calc Uiso 0.07000
H26B H 0.7423 0.0778 0.3156 1.000 2 i calc Uiso 0.07000
C27 C 0.7426(3) -0.0509(2) 0.5177(2) 1.000 2 i d Uani 0.0617(7)
H27A H 0.6905 -0.0787 0.4704 1.000 2 i calc Uiso 0.07400
H27B H 0.6998 -0.0713 0.5896 1.000 2 i calc Uiso 0.07400
C28 C 0.8751(2) -0.1052(2) 0.5294(2) 1.000 2 i d Uani 0.0556(6)
H28A H 0.9295 -0.0714 0.5702 1.000 2 i calc Uiso 0.06700
H28B H 0.8678 -0.1852 0.5716 1.000 2 i calc Uiso 0.06700
C29 C 0.9037(2) -0.1790(2) 0.3830(2) 1.000 2 i d Uani 0.0547(6)
H29A H 0.8121 -0.1966 0.3954 1.000 2 i calc Uiso 0.06600
H29B H 0.9537 -0.2472 0.4197 1.000 2 i calc Uiso 0.06600
C30 C 0.9345(2) -0.1382(2) 0.2627(2) 1.000 2 i d Uani 0.0556(6)
H30A H 1.0204 -0.1053 0.2491 1.000 2 i calc Uiso 0.06700
H30B H 0.9332 -0.2007 0.2343 1.000 2 i calc Uiso 0.06700
C31 C 0.8665(2) -0.0007(2) 0.0976(2) 1.000 2 i d Uani 0.0582(7)
H31A H 0.8638 -0.0547 0.0584 1.000 2 i calc Uiso 0.07000
H31B H 0.9530 0.0307 0.0884 1.000 2 i calc Uiso 0.07000
C32 C 0.7690(3) 0.0916(2) 0.0507(2) 1.000 2 i d Uani 0.0624(7)
H32A H 0.7843 0.1265 -0.0282 1.000 2 i calc Uiso 0.07500
H32B H 0.6821 0.0607 0.0623 1.000 2 i calc Uiso 0.07500
C33 C 0.7067(2) 0.2730(2) 0.0522(2) 1.000 2 i d Uani 0.0613(7)
H33A H 0.6158 0.2548 0.0500 1.000 2 i calc Uiso 0.07400
H33B H 0.7378 0.3095 -0.0230 1.000 2 i calc Uiso 0.07400
C34 C 0.7216(2) 0.3502(2) 0.1180(2) 1.000 2 i d Uani 0.0554(6)
H34A H 0.8135 0.3620 0.1243 1.000 2 i calc Uiso 0.06600
H34B H 0.6825 0.4230 0.0778 1.000 2 i calc Uiso 0.06600
F1 F -0.0924(2) 0.5856(1) 0.0124(1) 1.000 2 i d Uani 0.0721(5)
F2 F 0.0096(1) 0.7158(1) 0.0668(1) 1.000 2 i d Uani 0.0686(4)
N1 N -0.2153(2) 0.7461(2) 0.0218(2) 1.000 2 i d Uani 0.0460(5)
N2 N -0.1432(2) 0.5953(2) 0.1929(1) 1.000 2 i d Uani 0.0420(4)
N3 N 0.6639(2) 0.3095(2) 0.2284(2) 1.000 2 i d Uani 0.0514(5)
O1 O -0.7922(2) 0.7872(2) 0.4113(2) 1.000 2 i d Uani 0.0693(5)
H1 H -0.7843 0.8429 0.4304 1.000 2 i calc Uiso 0.10400
O2 O 0.7514(2) 0.0694(1) 0.4712(1) 1.000 2 i d Uani 0.0642(5)
O3 O 0.9349(2) -0.0929(1) 0.4265(1) 1.000 2 i d Uani 0.0580(5)
O4 O 0.8394(2) -0.0555(1) 0.2096(1) 1.000 2 i d Uani 0.0572(5)
O5 O 0.7798(2) 0.1735(1) 0.1032(1) 1.000 2 i d Uani 0.0572(4)

loop_
_atom_type_symbol
_atom_type_radius_bond
B 1.200
C 1.200
H 1.200
F 1.200
N 1.200
O 1.200

loop_
_geom_angle_atom_site_label_1
_geom_angle_atom_site_label_2
_geom_angle_atom_site_label_3
_geom_angle
_geom_angle_publ_flag
F1 B1 F2 110.21(18) no
F1 B1 N1 110.1(2) no
F2 B1 N1 109.8(2) no
F1 B1 N2 110.4(2) no
F2 B1 N2 108.98(19) no
N1 B1 N2 107.23(17) no
C6 C1 O1 123.5(2) no
C6 C1 C2 119.5(2) no
O1 C1 C2 117.0(2) no
C1 C2 C3 120.2(3) no
C1 C2 H2 119.90 no
C3 C2 H2 119.90 no
C4 C3 C2 121.0(2) no
C4 C3 H3 119.50 no
C2 C3 H3 119.50 no
C3 C4 C5 118.1(2) no
C3 C4 C7 120.5(2) no
C5 C4 C7 121.3(2) no
C6 C5 C4 120.7(2) no
C6 C5 H5 119.60 no
C4 C5 H5 119.60 no
C1 C6 C5 120.3(2) no
C1 C6 H6 119.80 no
C5 C6 H6 119.80 no
C13 C7 C8 120.15(19) no
C13 C7 C4 120.2(2) no
C8 C7 C4 119.59(19) no
C7 C8 N1 121.74(19) no
C7 C8 C9 130.7(2) no
N1 C8 C9 107.6(2) no
C10 C9 C8 107.3(2) no
C10 C9 H9 126.40 no
C8 C9 H9 126.40 no
C9 C10 C11 108.2(2) no
C9 C10 H10 125.90 no
C11 C10 H10 125.90 no
N1 C11 C10 108.8(2) no
N1 C11 C12 122.6(2) no
C10 C11 C12 128.6(2) no
C11 C12 H12A 109.50 no
C11 C12 H12B 109.50 no
H12A C12 H12B 109.50 no
C11 C12 H12C 109.50 no
H12A C12 H12C 109.50 no
H12B C12 H12C 109.50 no
C7 C13 N2 121.3(2) no
C7 C13 C14 131.0(2) no
N2 C13 C14 107.43(18) no
C15 C14 C13 108.23(19) no
C15 C14 H14 125.90 no
C13 C14 H14 125.90 no
C14 C15 C16 107.6(2) no
C14 C15 H15 126.20 no
C16 C15 H15 126.20 no
N2 C16 C15 108.29(18) no
N2 C16 C17 122.2(2) no
C15 C16 C17 129.5(2) no
C18 C17 C16 124.7(2) no
C18 C17 H17 117.60 no
C16 C17 H17 117.60 no
C17 C18 C19 127.3(2) no
C17 C18 H18 116.40 no
C19 C18 H18 116.40 no
C24 C19 C20 115.99(19) no
C24 C19 C18 120.7(2) no
C20 C19 C18 123.3(2) no
C21 C20 C19 122.3(2) no
C21 C20 H20 118.90 no
C19 C20 H20 118.90 no
C20 C21 C22 121.5(2) no
C20 C21 H21 119.20 no
C22 C21 H21 119.20 no
N3 C22 C21 121.8(2) no
N3 C22 C23 121.6(2) no
C21 C22 C23 116.56(19) no
C24 C23 C22 120.7(2) no
C24 C23 H23 119.70 no
C22 C23 H23 119.70 no
C23 C24 C19 122.9(2) no
C23 C24 H24 118.50 no
C19 C24 H24 118.50 no
N3 C25 C26 112.8(2) no
N3 C25 H25A 109.00 no
C26 C25 H25A 109.00 no
N3 C25 H25B 109.00 no
C26 C25 H25B 109.00 no
H25A C25 H25B 107.80 no
O2 C26 C25 107.7(2) no
O2 C26 H26A 110.20 no
C25 C26 H26A 110.20 no
O2 C26 H26B 110.20 no
C25 C26 H26B 110.20 no
H26A C26 H26B 108.50 no
O2 C27 C28 110.7(2) no
O2 C27 H27A 109.50 no
C28 C27 H27A 109.50 no
O2 C27 H27B 109.50 no
C28 C27 H27B 109.50 no
H27A C27 H27B 108.10 no
O3 C28 C27 112.4(2) no
O3 C28 H28A 109.10 no
C27 C28 H28A 109.10 no
O3 C28 H28B 109.10 no
C27 C28 H28B 109.10 no
H28A C28 H28B 107.90 no
O3 C29 C30 108.6(2) no
O3 C29 H29A 110.00 no
C30 C29 H29A 110.00 no
O3 C29 H29B 110.00 no
C30 C29 H29B 110.00 no
H29A C29 H29B 108.30 no
O4 C30 C29 107.77(18) no
O4 C30 H30A 110.20 no
C29 C30 H30A 110.20 no
O4 C30 H30B 110.20 no
C29 C30 H30B 110.20 no
H30A C30 H30B 108.50 no
O4 C31 C32 109.80(19) no
O4 C31 H31A 109.70 no
C32 C31 H31A 109.70 no
O4 C31 H31B 109.70 no
C32 C31 H31B 109.70 no
H31A C31 H31B 108.20 no
O5 C32 C31 109.2(2) no
O5 C32 H32A 109.80 no
C31 C32 H32A 109.80 no
O5 C32 H32B 109.80 no
C31 C32 H32B 109.80 no
H32A C32 H32B 108.30 no
O5 C33 C34 108.0(2) no
O5 C33 H33A 110.10 no
C34 C33 H33A 110.10 no
O5 C33 H33B 110.10 no
C34 C33 H33B 110.10 no
H33A C33 H33B 108.40 no
N3 C34 C33 114.8(2) no
N3 C34 H34A 108.60 no
C33 C34 H34A 108.60 no
N3 C34 H34B 108.60 no
C33 C34 H34B 108.60 no
H34A C34 H34B 107.50 no
C11 N1 C8 108.08(19) no
C11 N1 B1 127.31(19) no
C8 N1 B1 124.56(18) no
C16 N2 C13 108.41(18) no
C16 N2 B1 126.41(17) no
C13 N2 B1 124.90(18) no
C22 N3 C34 121.54(19) no
C22 N3 C25 120.12(19) no
C34 N3 C25 118.33(18) no
C1 O1 H1 109.50 no
C26 O2 C27 115.2(2) no
C28 O3 C29 114.08(19) no
C31 O4 C30 113.24(18) no
C33 O5 C32 113.27(18) no

loop_
_geom_bond_atom_site_label_1
_geom_bond_atom_site_label_2
_geom_bond_site_symmetry_2
_geom_bond_distance
_geom_bond_publ_flag
B1 F1 . 1.378(3) no
B1 F2 . 1.383(3) no
B1 N1 . 1.536(3) no
B1 N2 . 1.551(3) no
C1 C6 . 1.365(3) no
C1 O1 . 1.367(3) no
C1 C2 . 1.371(3) no
C2 C3 . 1.381(3) no
C2 H2 . 0.9300 no
C3 C4 . 1.374(3) no
C3 H3 . 0.9300 no
C4 C5 . 1.383(3) no
C4 C7 . 1.485(3) no
C5 C6 . 1.383(3) no
C5 H5 . 0.9300 no
C6 H6 . 0.9300 no
C7 C13 . 1.386(3) no
C7 C8 . 1.390(3) no
C8 N1 . 1.398(3) no
C8 C9 . 1.403(3) no
C9 C10 . 1.373(4) no
C9 H9 . 0.9300 no
C10 C11 . 1.395(3) no
C10 H10 . 0.9300 no
C11 N1 . 1.351(3) no
C11 C12 . 1.489(3) no
C12 H12A . 0.9600 no
C12 H12B . 0.9600 no
C12 H12C . 0.9600 no
C13 N2 . 1.394(3) no
C13 C14 . 1.405(3) no
C14 C15 . 1.360(3) no
C14 H14 . 0.9300 no
C15 C16 . 1.419(3) no
C15 H15 . 0.9300 no
C16 N2 . 1.355(3) no
C16 C17 . 1.437(3) no
C17 C18 . 1.330(3) no
C17 H17 . 0.9300 no
C18 C19 . 1.452(3) no
C18 H18 . 0.9300 no
C19 C24 . 1.391(3) no
C19 C20 . 1.398(3) no
C20 C21 . 1.371(3) no
C20 H20 . 0.9300 no
C21 C22 . 1.404(3) no
C21 H21 . 0.9300 no
C22 N3 . 1.379(3) no
C22 C23 . 1.410(3) no
C23 C24 . 1.376(3) no
C23 H23 . 0.9300 no
C24 H24 . 0.9300 no
C25 N3 . 1.463(3) no
C25 C26 . 1.512(3) no
C25 H25A . 0.9700 no
C25 H25B . 0.9700 no
C26 O2 . 1.414(3) no
C26 H26A . 0.9700 no
C26 H26B . 0.9700 no
C27 O2 . 1.427(3) no
C27 C28 . 1.500(3) no
C27 H27A . 0.9700 no
C27 H27B . 0.9700 no
C28 O3 . 1.406(3) no
C28 H28A . 0.9700 no
C28 H28B . 0.9700 no
C29 O3 . 1.416(3) no
C29 C30 . 1.485(3) no
C29 H29A . 0.9700 no
C29 H29B . 0.9700 no
C30 O4 . 1.419(3) no
C30 H30A . 0.9700 no
C30 H30B . 0.9700 no
C31 O4 . 1.395(3) no
C31 C32 . 1.491(3) no
C31 H31A . 0.9700 no
C31 H31B . 0.9700 no
C32 O5 . 1.412(3) no
C32 H32A . 0.9700 no
C32 H32B . 0.9700 no
C33 O5 . 1.410(3) no
C33 C34 . 1.496(3) no
C33 H33A . 0.9700 no
C33 H33B . 0.9700 no
C34 N3 . 1.453(3) no
C34 H34A . 0.9700 no
C34 H34B . 0.9700 no
O1 H1 . 0.8200 no
H1 O2 2_566 1.9722(21) no

loop_
_geom_hbond_atom_site_label_D
_geom_hbond_atom_site_label_H
_geom_hbond_atom_site_label_A
_geom_hbond_site_symmetry_A
_geom_hbond_distance_DH
_geom_hbond_distance_HA
_geom_hbond_distance_DA
_geom_hbond_angle_DHA
_geom_hbond_publ_flag
O1 H1 O2 2_566 0.8200 1.9700 2.751(2) 158.30 no
